data_7100990
loop_
_publ_author_name
'Angela Serpe'
'Francesco Bigoli'
'Maria Cristina Cabras'
'Paolo Fornasiero'
'Mauro Graziani'
'M.L. Mercuri'
'Tiziano Montini'
'Luca Pilia'
'Emanuele F. Trogu'
'Paola Deplano'

_publ_section_title
;
Pd-Dissolution through a Mild and Effective
One-Step Reaction and its Application for Pd-Recovery from Spent
Catalytic Converters.
;
_journal_name_full 'Chemical Communications'
_journal_paper_doi 10.1039/b415799k
_journal_year 2005
_chemical_formula_moiety Me2dazdt.2I2
_chemical_formula_sum 'C7 H12 I4 N2 S2'
_chemical_formula_weight 695.92
_space_group_IT_number 13
_symmetry_cell_setting monoclinic
_symmetry_space_group_name_Hall '-P 2yac'
_symmetry_space_group_name_H-M 'P 1 2/n 1'
_cell_angle_alpha 90.00
_cell_angle_beta 94.38(2)
_cell_angle_gamma 90.00
_cell_formula_units_Z 2
_cell_length_a 8.680(6)
_cell_length_b 7.713(7)
_cell_length_c 12.740(5)
_cell_measurement_temperature 293(2)
_cell_volume 850.4(10)
_diffrn_ambient_temperature 293(2)
_exptl_crystal_density_diffrn 2.718
_cod_original_sg_symbol_H-M 'P 2/n'
_cod_database_code 7100990

loop_
_symmetry_equiv_pos_as_xyz
'x, y, z'
'x+1/2, -y, z+1/2'
'-x, -y, -z'
'-x-1/2, y, -z-1/2'

loop_
_atom_site_label
_atom_site_type_symbol
_atom_site_fract_x
_atom_site_fract_y
_atom_site_fract_z
_atom_site_U_iso_or_equiv
_atom_site_adp_type
_atom_site_occupancy
_atom_site_symmetry_multiplicity
_atom_site_calc_flag
_atom_site_refinement_flags
_atom_site_disorder_assembly
_atom_site_disorder_group
I1 I 1.00881(3) 0.78077(3) 0.396899(18) 0.03427(9) Uani 1 1 d . . .
I2 I 1.31317(4) 0.90928(5) 0.42432(3) 0.05618(11) Uani 1 1 d . . .
S S 0.70200(12) 0.67176(14) 0.38426(8) 0.0375(2) Uani 1 1 d . . .
N N 0.5865(4) 0.3945(4) 0.2812(3) 0.0345(7) Uani 1 1 d . . .
C1 C 0.6912(4) 0.5178(5) 0.2903(3) 0.0285(7) Uani 1 1 d . . .
C2 C 0.6114(6) 0.2477(5) 0.2103(4) 0.0448(10) Uani 1 1 d . . .
H2A H 0.6273 0.2915 0.1406 0.035(12) Uiso 1 1 calc R . .
H2B H 0.5199 0.1749 0.2048 0.048(14) Uiso 1 1 calc R . .
C3 C 0.7500 0.1398(8) 0.2500 0.0514(16) Uani 1 2 d S . .
H3A H 0.7795 0.0657 0.1934 0.00(19) Uiso 0.50 1 calc PR . .
H3B H 0.7205 0.0657 0.3066 0.09(14) Uiso 0.50 1 calc PR . .
C4 C 0.4597(6) 0.3906(7) 0.3505(4) 0.0516(12) Uani 1 1 d . . .
H4A H 0.5009 0.3791 0.4222 0.10(3) Uiso 1 1 calc R . .
H4B H 0.3934 0.2938 0.3322 0.13(3) Uiso 1 1 calc R . .
H4C H 0.4014 0.4962 0.3426 0.09(2) Uiso 1 1 calc R . .

loop_
_atom_site_aniso_label
_atom_site_aniso_U_11
_atom_site_aniso_U_22
_atom_site_aniso_U_33
_atom_site_aniso_U_23
_atom_site_aniso_U_13
_atom_site_aniso_U_12
I1 0.04190(15) 0.02951(13) 0.03133(13) -0.00362(9) 0.00239(9) 0.00025(10)
I2 0.03950(17) 0.0655(2) 0.0637(2) -0.00702(16) 0.00491(14) -0.00798(14)
S 0.0406(5) 0.0384(5) 0.0354(5) -0.0125(4) 0.0139(4) -0.0058(4)
N 0.0428(18) 0.0284(15) 0.0328(15) 0.0011(12) 0.0060(13) -0.0061(13)
C1 0.0340(17) 0.0269(16) 0.0251(15) 0.0034(12) 0.0060(13) -0.0008(13)
C2 0.062(3) 0.0290(19) 0.044(2) -0.0093(16) 0.005(2) -0.0130(18)
C3 0.076(5) 0.024(3) 0.055(4) 0.000 0.011(3) 0.000
C4 0.050(3) 0.048(3) 0.059(3) 0.001(2) 0.020(2) -0.016(2)

loop_
_geom_bond_atom_site_label_1
_geom_bond_atom_site_label_2
_geom_bond_distance
_geom_bond_site_symmetry_2
_geom_bond_publ_flag
I1 S 2.786(2) . ?
I1 I2 2.8183(18) . ?
S C1 1.683(4) . ?
N C1 1.315(5) . ?
N C4 1.463(6) . ?
N C2 1.474(5) . ?
C1 C1 1.502(7) 4_756 ?
C2 C3 1.517(6) . ?
C2 H2A 0.9700 . ?
C2 H2B 0.9700 . ?
C3 C2 1.517(6) 4_756 ?
C3 H3A 0.9700 . ?
C3 H3B 0.9700 . ?
C4 H4A 0.9600 . ?
C4 H4B 0.9600 . ?
C4 H4C 0.9600 . ?
